data_4062528
_journal_name_full Organometallics
_journal_paper_doi 10.1021/om030690q
_journal_year 2004
_chemical_formula_sum 'C11 H12 Cr O2'
_chemical_formula_weight 228.21
_space_group_IT_number 14
_symmetry_cell_setting monoclinic
_symmetry_space_group_name_Hall '-P 2ybc'
_symmetry_space_group_name_H-M 'P 1 21/c 1'
_cell_angle_alpha 90.00
_cell_angle_beta 92.9750(10)
_cell_angle_gamma 90.00
_cell_formula_units_Z 4
_cell_length_a 7.5642(6)
_cell_length_b 9.1655(7)
_cell_length_c 14.7183(11)
_cell_measurement_temperature 193(2)
_cell_volume 1019.04(14)
_diffrn_ambient_temperature 193(2)
_exptl_crystal_density_diffrn 1.487
_cod_depositor_comments
;
The following automatic conversions were performed:
'_symmetry_cell_setting' value 'Monoclinic' changed to 'monoclinic'
according to '/home/saulius/struct/CIF-dictionaries/cif_core.dic'
dictionary named 'cif_core.dic' version 2.4.1 from 2010-06-29.

Automatic conversion script
Id: cif_fix_enum 1527 2010-12-29 10:47:43Z saulius 
;
_cod_original_sg_symbol_H-M 'P 21/c'
_cod_database_code 4062528

loop_
_symmetry_equiv_pos_as_xyz
'x, y, z'
'-x, y+1/2, -z+1/2'
'-x, -y, -z'
'x, -y-1/2, z-1/2'

loop_
_atom_site_label
_atom_site_type_symbol
_atom_site_fract_x
_atom_site_fract_y
_atom_site_fract_z
_atom_site_U_iso_or_equiv
_atom_site_adp_type
_atom_site_occupancy
_atom_site_symmetry_multiplicity
_atom_site_calc_flag
_atom_site_refinement_flags
_atom_site_disorder_assembly
_atom_site_disorder_group
Cr Cr 0.28422(3) 0.22135(3) 0.381144(15) 0.01850(13) Uani 1 1 d . . .
O1 O 0.2295(2) 0.03460(18) 0.54268(9) 0.0451(4) Uani 1 1 d . . .
O2 O 0.59643(19) 0.31631(17) 0.49741(9) 0.0367(3) Uani 1 1 d . . .
C1 C 0.2523(2) 0.1047(2) 0.47846(11) 0.0279(4) Uani 1 1 d . . .
C2 C 0.4776(3) 0.27912(18) 0.45086(12) 0.0247(4) Uani 1 1 d . . .
C3 C 0.5210(2) 0.1713(2) 0.30201(12) 0.0285(4) Uani 1 1 d . . .
H3A H 0.5576 0.2466 0.2586 0.034 Uiso 1 1 calc R . .
H3B H 0.6212 0.1217 0.3351 0.034 Uiso 1 1 calc R . .
C4 C 0.3751(2) 0.08445(19) 0.27462(11) 0.0257(4) Uani 1 1 d . . .
C5 C 0.3113(3) -0.0116(2) 0.33974(12) 0.0314(4) Uani 1 1 d . . .
H5A H 0.4003 -0.0709 0.3749 0.038 Uiso 1 1 calc R . .
H5B H 0.2006 -0.0648 0.3227 0.038 Uiso 1 1 calc R . .
C6 C 0.2928(3) 0.0904(2) 0.17873(12) 0.0343(4) Uani 1 1 d . . .
H6A H 0.3535 0.0212 0.1403 0.041 Uiso 1 1 calc R . .
H6B H 0.3045 0.1892 0.1544 0.041 Uiso 1 1 calc R . .
H6C H 0.1672 0.0646 0.1794 0.041 Uiso 1 1 calc R . .
C10 C 0.1571(3) 0.3695(2) 0.27655(12) 0.0302(4) Uani 1 1 d . . .
H10 H 0.1958 0.3835 0.2132 0.036 Uiso 1 1 calc R . .
C11 C 0.2163(2) 0.4504(2) 0.35304(13) 0.0300(4) Uani 1 1 d . . .
H11 H 0.3011 0.5342 0.3535 0.036 Uiso 1 1 calc R . .
C12 C 0.1243(3) 0.4000(2) 0.42776(12) 0.0339(4) Uani 1 1 d . . .
H12 H 0.1313 0.4430 0.4903 0.041 Uiso 1 1 calc R . .
C13 C 0.0088(3) 0.2880(2) 0.39706(15) 0.0369(5) Uani 1 1 d . . .
H13 H -0.0790 0.2365 0.4342 0.044 Uiso 1 1 calc R . .
C14 C 0.0294(3) 0.2688(2) 0.30338(15) 0.0338(5) Uani 1 1 d . . .
H14 H -0.0388 0.1993 0.2625 0.041 Uiso 1 1 calc R . .

loop_
_atom_site_aniso_label
_atom_site_aniso_U_11
_atom_site_aniso_U_22
_atom_site_aniso_U_33
_atom_site_aniso_U_23
_atom_site_aniso_U_13
_atom_site_aniso_U_12
Cr 0.02082(19) 0.0214(2) 0.01324(18) -0.00018(9) 0.00011(11) 0.00079(9)
O1 0.0619(10) 0.0476(9) 0.0261(7) 0.0149(7) 0.0044(6) -0.0001(7)
O2 0.0333(7) 0.0452(8) 0.0305(7) -0.0072(6) -0.0088(6) -0.0040(6)
C1 0.0315(9) 0.0314(9) 0.0208(8) -0.0002(7) -0.0003(7) 0.0014(7)
C2 0.0281(9) 0.0255(9) 0.0206(8) -0.0011(6) 0.0020(7) 0.0012(6)
C3 0.0266(8) 0.0348(10) 0.0245(8) -0.0041(7) 0.0054(7) 0.0040(8)
C4 0.0308(9) 0.0271(9) 0.0191(8) -0.0054(7) 0.0012(6) 0.0056(7)
C5 0.0427(10) 0.0225(9) 0.0289(9) -0.0051(7) 0.0006(8) -0.0006(8)
C6 0.0435(10) 0.0406(11) 0.0184(8) -0.0082(8) -0.0013(7) 0.0046(9)
C10 0.0358(9) 0.0327(10) 0.0219(8) 0.0052(7) -0.0006(7) 0.0124(8)
C11 0.0314(9) 0.0235(8) 0.0348(9) 0.0004(7) -0.0009(7) 0.0044(7)
C12 0.0353(10) 0.0416(11) 0.0249(8) -0.0046(8) 0.0019(7) 0.0172(8)
C13 0.0237(9) 0.0448(12) 0.0429(12) 0.0122(9) 0.0074(8) 0.0080(8)
C14 0.0289(10) 0.0303(10) 0.0407(12) -0.0025(8) -0.0121(8) 0.0056(7)

loop_
_geom_bond_atom_site_label_1
_geom_bond_atom_site_label_2
_geom_bond_distance
_geom_bond_site_symmetry_2
_geom_bond_publ_flag
Cr C1 1.8134(18) . ?
Cr C2 1.8214(19) . ?
Cr C4 2.1486(16) . ?
Cr C12 2.1685(18) . ?
Cr C13 2.196(2) . ?
Cr C11 2.1959(18) . ?
Cr C5 2.2325(18) . ?
Cr C14 2.233(2) . ?
Cr C10 2.2330(17) . ?
Cr C3 2.2340(17) . ?
O1 C1 1.163(2) . ?
O2 C2 1.153(2) . ?
C3 C4 1.403(3) . ?
C4 C5 1.405(3) . ?
C4 C6 1.514(2) . ?
C10 C11 1.402(3) . ?
C10 C14 1.407(3) . ?
C11 C12 1.409(3) . ?
C12 C13 1.407(3) . ?
C13 C14 1.407(3) . ?
